data_2238502
loop_
_publ_author_name
'Damous, Maamar'
'D\'en\`es, George'
'Bouacida, Sofiane'
'Hamlaoui, Meriem'
'Merazig, Hocine'
'Daran, Jean-Claude'

_publ_section_title
;
 8-Hydroxyquinolin-1-ium hydrogen sulfate monohydrate
;
_journal_coeditor_code HG5339
_journal_issue 9
_journal_name_full 'Acta Crystallographica Section E'
_journal_page_first o1458
_journal_page_last o1459
_journal_paper_doi 10.1107/S1600536813022319
_journal_volume 69
_journal_year 2013
_chemical_formula_iupac 'C9 H8 N O +, H S O4 -, H2 O'
_chemical_formula_moiety 'C9 H8 N O +, H O4 S -, H2 O'
_chemical_formula_sum 'C9 H11 N O6 S'
_chemical_formula_weight 261.25
_chemical_name_systematic
;
8-Hydroxyquinolin-1-ium hydrogen sulfate monohydrate
;
_space_group_crystal_system triclinic
_space_group_IT_number 2
_space_group_name_Hall '-P 1'
_space_group_name_H-M_alt 'P -1'
_symmetry_space_group_name_Hall '-P 1'
_symmetry_space_group_name_H-M 'P -1'
_atom_sites_solution_hydrogens geom
_atom_sites_solution_primary direct
_atom_sites_solution_secondary difmap
_audit_conform_dict_name cif_core.dic
_audit_conform_dict_version 2.3
_audit_creation_method 'WinGX routine CIF_UPDATE'
_cell_angle_alpha 100.068(5)
_cell_angle_beta 106.344(4)
_cell_angle_gamma 105.712(5)
_cell_formula_units_Z 2
_cell_length_a 6.5536(4)
_cell_length_b 8.0600(5)
_cell_length_c 11.3369(6)
_cell_measurement_reflns_used 8303
_cell_measurement_temperature 180(2)
_cell_measurement_theta_max 28.39
_cell_measurement_theta_min 3.31
_cell_volume 532.35(6)
_computing_cell_refinement 'CrysAlis PRO (Agilent, 2011)'
_computing_data_collection 'CrysAlis PRO (Agilent, 2011)'
_computing_data_reduction 'CrysAlis PRO (Agilent, 2011)'
_computing_molecular_graphics 'ORTEP-3 for Windows (Farrugia, 2012) and DIAMOND (Brandenburg & Berndt, 2001)'
_computing_publication_material 'WinGX (Farrugia, 2012)'
_computing_structure_refinement 'SHELXL97 (Sheldrick, 2008)'
_computing_structure_solution 'SIR2002 (Burla <i>et al.</i>, 2003)'
_diffrn_ambient_temperature 180(2)
_diffrn_detector_area_resol_mean 8.2632
_diffrn_measured_fraction_theta_full 0.999
_diffrn_measured_fraction_theta_max 0.999
_diffrn_measurement_device_type 'Agilent Xcalibur (Sapphire1)'
_diffrn_measurement_method '\w scans'
_diffrn_radiation_monochromator graphite
_diffrn_radiation_source 'fine-focus sealed tube'
_diffrn_radiation_type MoK\a
_diffrn_radiation_wavelength 0.71073
_diffrn_reflns_av_R_equivalents 0.0271
_diffrn_reflns_limit_h_max 8
_diffrn_reflns_limit_h_min -8
_diffrn_reflns_limit_k_max 10
_diffrn_reflns_limit_k_min -10
_diffrn_reflns_limit_l_max 14
_diffrn_reflns_limit_l_min -14
_diffrn_reflns_number 10891
_diffrn_reflns_theta_full 26.37
_diffrn_reflns_theta_max 26.37
_diffrn_reflns_theta_min 3.32
_exptl_absorpt_coefficient_mu 0.322
_exptl_absorpt_correction_T_max 0.9747
_exptl_absorpt_correction_T_min 0.874
_exptl_absorpt_correction_type multi-scan
_exptl_absorpt_process_details
;
(CrysAlis PRO; Agilent, 2011)
;
_exptl_crystal_colour yellow
_exptl_crystal_density_diffrn 1.63
_exptl_crystal_density_method 'not measured'
_exptl_crystal_description box
_exptl_crystal_F_000 272
_exptl_crystal_size_max 0.43
_exptl_crystal_size_mid 0.16
_exptl_crystal_size_min 0.08
_refine_diff_density_max 0.409
_refine_diff_density_min -0.385
_refine_ls_extinction_coef 0.064(4)
_refine_ls_extinction_expression Fc^*^=kFc[1+0.001xFc^2^\l^3^/sin(2\q)]^-1/4^
_refine_ls_extinction_method 'SHELXL97 (Sheldrick, 2008)'
_refine_ls_goodness_of_fit_ref 1.046
_refine_ls_hydrogen_treatment mixed
_refine_ls_matrix_type full
_refine_ls_number_parameters 163
_refine_ls_number_reflns 2171
_refine_ls_number_restraints 3
_refine_ls_restrained_S_all 1.045
_refine_ls_R_factor_all 0.0321
_refine_ls_R_factor_gt 0.0295
_refine_ls_shift/su_max 0
_refine_ls_shift/su_mean 0
_refine_ls_structure_factor_coef Fsqd
_refine_ls_weighting_details 'calc w=1/[\s^2^(Fo^2^)+(0.0355P)^2^+0.3301P] where P=(Fo^2^+2Fc^2^)/3'
_refine_ls_weighting_scheme calc
_refine_ls_wR_factor_gt 0.0773
_refine_ls_wR_factor_ref 0.0793
_reflns_number_gt 2000
_reflns_number_total 2171
_reflns_threshold_expression I>2sigma(I)
_cod_data_source_file hg5339.cif
_cod_data_source_block I
_cod_original_cell_volume 532.35(5)
_cod_database_code 2238502
_cod_database_fobs_code 2238502

loop_
_space_group_symop_operation_xyz
'x, y, z'
'-x, -y, -z'

loop_
_atom_site_type_symbol
_atom_site_label
_atom_site_fract_x
_atom_site_fract_y
_atom_site_fract_z
_atom_site_U_iso_or_equiv
_atom_site_adp_type
_atom_site_calc_flag
_atom_site_refinement_flags
_atom_site_occupancy
_atom_site_symmetry_multiplicity
C C2 0.0574(3) -0.1138(2) 0.22102(15) 0.0278(3) Uani d . 1 1
H H2 0.0132 -0.0941 0.1388 0.033 Uiso calc R 1 1
C C3 0.0242(3) -0.2869(2) 0.23249(16) 0.0322(4) Uani d . 1 1
H H3 -0.0426 -0.3858 0.1584 0.039 Uiso calc R 1 1
C C4 0.0881(3) -0.3137(2) 0.35064(17) 0.0295(4) Uani d . 1 1
H H4 0.0666 -0.432 0.3587 0.035 Uiso calc R 1 1
C C5 0.1857(2) -0.1681(2) 0.46135(15) 0.0227(3) Uani d . 1 1
C C6 0.2554(3) -0.1860(2) 0.58640(16) 0.0284(3) Uani d . 1 1
H H6 0.2366 -0.3013 0.6001 0.034 Uiso calc R 1 1
C C7 0.3500(3) -0.0372(2) 0.68755(15) 0.0286(4) Uani d . 1 1
H H7 0.3962 -0.0503 0.7717 0.034 Uiso calc R 1 1
C C8 0.3810(2) 0.1351(2) 0.67071(14) 0.0248(3) Uani d . 1 1
H H8 0.4469 0.2363 0.7432 0.03 Uiso calc R 1 1
C C9 0.3169(2) 0.15841(19) 0.55040(14) 0.0204(3) Uani d . 1 1
C C10 0.2174(2) 0.00521(19) 0.44474(13) 0.0193(3) Uani d . 1 1
N N1 0.1504(2) 0.02392(17) 0.32431(11) 0.0213(3) Uani d . 1 1
H H1 0.1697 0.1324 0.3146 0.026 Uiso calc R 1 1
O O1W 0.6635(2) 0.23721(17) 0.01309(13) 0.0362(3) Uani d D 1 1
H H1W 0.686(4) 0.329(2) -0.015(2) 0.054 Uiso d D 1 1
H H2W 0.788(2) 0.246(3) 0.0684(18) 0.054 Uiso d D 1 1
O O9 0.34231(19) 0.31692(14) 0.52328(10) 0.0270(3) Uani d . 1 1
H H9 0.402 0.3998 0.5915 0.04 Uiso calc R 1 1
O O11 0.2516(2) 0.46432(17) 0.07413(12) 0.0396(3) Uani d . 1 1
O O12 0.30658(19) 0.17896(15) 0.07153(11) 0.0303(3) Uani d . 1 1
H H12 0.4287 0.2071 0.0572 0.045 Uiso calc R 1 1
O O13 0.4983(2) 0.42607(17) 0.26039(11) 0.0384(3) Uani d . 1 1
O O14 0.0966(2) 0.27484(17) 0.19066(13) 0.0371(3) Uani d . 1 1
S S1 0.28858(6) 0.34687(5) 0.15279(3) 0.02286(14) Uani d . 1 1

loop_
_atom_site_aniso_label
_atom_site_aniso_U_11
_atom_site_aniso_U_22
_atom_site_aniso_U_33
_atom_site_aniso_U_12
_atom_site_aniso_U_13
_atom_site_aniso_U_23
C2 0.0232(7) 0.0338(8) 0.0216(7) 0.0084(6) 0.0056(6) 0.0013(6)
C3 0.0266(8) 0.0275(8) 0.0324(9) 0.0050(6) 0.0078(7) -0.0056(7)
C4 0.0244(8) 0.0212(7) 0.0424(10) 0.0075(6) 0.0133(7) 0.0051(7)
C5 0.0172(7) 0.0231(7) 0.0309(8) 0.0085(6) 0.0107(6) 0.0089(6)
C6 0.0255(8) 0.0303(8) 0.0385(9) 0.0140(6) 0.0141(7) 0.0193(7)
C7 0.0239(8) 0.0431(9) 0.0263(8) 0.0161(7) 0.0101(6) 0.0177(7)
C8 0.0197(7) 0.0319(8) 0.0204(7) 0.0078(6) 0.0060(6) 0.0044(6)
C9 0.0157(7) 0.0225(7) 0.0231(7) 0.0065(5) 0.0070(5) 0.0055(6)
C10 0.0146(6) 0.0227(7) 0.0212(7) 0.0067(5) 0.0066(5) 0.0059(6)
N1 0.0197(6) 0.0226(6) 0.0208(6) 0.0073(5) 0.0061(5) 0.0055(5)
O1W 0.0411(7) 0.0315(7) 0.0434(8) 0.0157(6) 0.0188(6) 0.0159(6)
O9 0.0332(6) 0.0193(5) 0.0230(5) 0.0053(4) 0.0067(5) 0.0033(4)
O11 0.0560(8) 0.0384(7) 0.0367(7) 0.0252(6) 0.0170(6) 0.0241(6)
O12 0.0311(6) 0.0242(6) 0.0311(6) 0.0096(5) 0.0086(5) -0.0001(5)
O13 0.0405(7) 0.0353(7) 0.0282(6) 0.0176(6) -0.0021(5) -0.0028(5)
O14 0.0411(7) 0.0367(7) 0.0459(7) 0.0182(6) 0.0242(6) 0.0187(6)
S1 0.0289(2) 0.0205(2) 0.0203(2) 0.01131(15) 0.00646(15) 0.00689(14)

loop_
_atom_type_symbol
_atom_type_description
_atom_type_scat_dispersion_real
_atom_type_scat_dispersion_imag
_atom_type_scat_source
C C 0.0033 0.0016 'International Tables Vol C Tables 4.2.6.8 and 6.1.1.4'
H H 0 0 'International Tables Vol C Tables 4.2.6.8 and 6.1.1.4'
N N 0.0061 0.0033 'International Tables Vol C Tables 4.2.6.8 and 6.1.1.4'
O O 0.0106 0.006 'International Tables Vol C Tables 4.2.6.8 and 6.1.1.4'
S S 0.1246 0.1234 'International Tables Vol C Tables 4.2.6.8 and 6.1.1.4'

loop_
_geom_angle_atom_site_label_1
_geom_angle_atom_site_label_2
_geom_angle_atom_site_label_3
_geom_angle
N1 C2 C3 120.19(15)
N1 C2 H2 119.9
C3 C2 H2 119.9
C4 C3 C2 119.46(15)
C4 C3 H3 120.3
C2 C3 H3 120.3
C3 C4 C5 120.84(15)
C3 C4 H4 119.6
C5 C4 H4 119.6
C6 C5 C10 118.55(14)
C6 C5 C4 123.86(15)
C10 C5 C4 117.58(14)
C7 C6 C5 119.63(15)
C7 C6 H6 120.2
C5 C6 H6 120.2
C6 C7 C8 121.68(14)
C6 C7 H7 119.2
C8 C7 H7 119.2
C9 C8 C7 120.50(14)
C9 C8 H8 119.7
C7 C8 H8 119.7
O9 C9 C8 125.44(14)
O9 C9 C10 116.15(13)
C8 C9 C10 118.41(14)
N1 C10 C5 118.99(13)
N1 C10 C9 119.78(13)
C5 C10 C9 121.23(14)
C2 N1 C10 122.93(14)
C2 N1 H1 118.5
C10 N1 H1 118.5
H1W O1W H2W 108.3(17)
C9 O9 H9 109.5
S1 O12 H12 109.5
O11 S1 O13 112.76(8)
O11 S1 O14 112.44(8)
O13 S1 O14 112.45(8)
O11 S1 O12 108.35(7)
O13 S1 O12 106.44(7)
O14 S1 O12 103.72(7)

loop_
_geom_bond_atom_site_label_1
_geom_bond_atom_site_label_2
_geom_bond_distance
C2 N1 1.324(2)
C2 C3 1.387(2)
C2 H2 0.95
C3 C4 1.360(3)
C3 H3 0.95
C4 C5 1.410(2)
C4 H4 0.95
C5 C6 1.408(2)
C5 C10 1.410(2)
C6 C7 1.362(2)
C6 H6 0.95
C7 C8 1.402(2)
C7 H7 0.95
C8 C9 1.372(2)
C8 H8 0.95
C9 O9 1.3437(18)
C9 C10 1.411(2)
C10 N1 1.3602(19)
N1 H1 0.88
O1W H1W 0.849(9)
O1W H2W 0.853(9)
O9 H9 0.84
O11 S1 1.4310(12)
O12 S1 1.5511(11)
O12 H12 0.84
O13 S1 1.4467(12)
O14 S1 1.4491(12)

loop_
_geom_hbond_atom_site_label_D
_geom_hbond_atom_site_label_H
_geom_hbond_atom_site_label_A
_geom_hbond_site_symmetry_A
_geom_hbond_distance_DH
_geom_hbond_distance_HA
_geom_hbond_distance_DA
_geom_hbond_angle_DHA
N1 H1 O14 . 0.88 2.00 2.7690(18) 145
O1W H1W O11 2_665 0.849(9) 1.888(10) 2.7369(17) 178.0(2)
O1W H2W O14 1_655 0.853(9) 2.031(10) 2.8818(19) 175.0(2)
O9 H9 O13 2_666 0.84 1.81 2.6470(16) 174
O12 H12 O1W . 0.84 1.72 2.5529(17) 172

loop_
_geom_torsion_atom_site_label_1
_geom_torsion_atom_site_label_2
_geom_torsion_atom_site_label_3
_geom_torsion_atom_site_label_4
_geom_torsion
N1 C2 C3 C4 0.0(2)
C2 C3 C4 C5 0.5(2)
C3 C4 C5 C6 179.92(14)
C3 C4 C5 C10 -0.9(2)
C10 C5 C6 C7 0.3(2)
C4 C5 C6 C7 179.42(14)
C5 C6 C7 C8 -0.2(2)
C6 C7 C8 C9 -0.3(2)
C7 C8 C9 O9 -178.76(14)
C7 C8 C9 C10 0.6(2)
C6 C5 C10 N1 -179.92(13)
C4 C5 C10 N1 0.9(2)
C6 C5 C10 C9 0.1(2)
C4 C5 C10 C9 -179.10(13)
O9 C9 C10 N1 -1.08(19)
C8 C9 C10 N1 179.47(12)
O9 C9 C10 C5 178.89(12)
C8 C9 C10 C5 -0.6(2)
C3 C2 N1 C10 0.0(2)
C5 C10 N1 C2 -0.4(2)
C9 C10 N1 C2 179.54(13)
